data_4071133
loop_
_publ_author_name
'Tanabe, Makoto'
'Ito, Daisuke'
'Osakada, Kohtaro'

_publ_section_title
;
 Ligand Exchange of Diplatinum Complexes with Bridging Silyl Ligands
 Involving Si&#x2212;H Bond Cleavage and Formation
;
_journal_issue 10
_journal_name_full Organometallics
_journal_page_first 2258
_journal_paper_doi 10.1021/om7012869
_journal_volume 27
_journal_year 2008
_chemical_formula_moiety 'C30 H44 P Pt Si '
_chemical_formula_sum 'C30 H44 P Pt Si'
_chemical_formula_weight 658.83
_space_group_IT_number 14
_symmetry_cell_setting monoclinic
_symmetry_Int_Tables_number 14
_symmetry_space_group_name_Hall '-P 2ybc'
_symmetry_space_group_name_H-M 'P 1 21/c 1'
_cell_angle_alpha 90.0000
_cell_angle_beta 93.089(4)
_cell_angle_gamma 90.0000
_cell_formula_units_Z 4
_cell_length_a 10.218(3)
_cell_length_b 13.957(4)
_cell_length_c 20.078(6)
_cell_measurement_reflns_used 6145
_cell_measurement_temperature 113.1
_cell_measurement_theta_max 27.5
_cell_measurement_theta_min 3.0
_cell_volume 2859.2(15)
_computing_cell_refinement CrystalClear
_computing_data_collection CrystalClear
_computing_data_reduction CrystalStructure
_computing_publication_material 'CrystalStructure 3.7.0'
_computing_structure_refinement CRYSTALS
_computing_structure_solution SIR97
_diffrn_detector_area_resol_mean 7.31
_diffrn_measured_fraction_theta_full 0.937
_diffrn_measured_fraction_theta_max 0.937
_diffrn_measurement_device_type 'Rigaku Saturn'
_diffrn_measurement_method \w
_diffrn_radiation_type 'Mo K\a'
_diffrn_radiation_wavelength 0.71070
_diffrn_reflns_av_R_equivalents 0.029
_diffrn_reflns_limit_h_max 13
_diffrn_reflns_limit_h_min -13
_diffrn_reflns_limit_k_max 17
_diffrn_reflns_limit_k_min -14
_diffrn_reflns_limit_l_max 17
_diffrn_reflns_limit_l_min -25
_diffrn_reflns_number 16989
_diffrn_reflns_theta_full 27.48
_diffrn_reflns_theta_max 27.48
_exptl_absorpt_coefficient_mu 5.002
_exptl_absorpt_correction_T_max 0.174
_exptl_absorpt_correction_T_min 0.132
_exptl_absorpt_correction_type multi-scan
_exptl_absorpt_process_details 'Jacobson, R. (1998) Private communication'
_exptl_crystal_colour yellow
_exptl_crystal_density_diffrn 1.530
_exptl_crystal_density_method 'not measured'
_exptl_crystal_description prism
_exptl_crystal_F_000 1324.00
_exptl_crystal_size_max 0.40
_exptl_crystal_size_mid 0.40
_exptl_crystal_size_min 0.35
_refine_diff_density_max 4.64
_refine_diff_density_min -2.46
_refine_ls_extinction_method none
_refine_ls_goodness_of_fit_ref 1.032
_refine_ls_hydrogen_treatment mixed
_refine_ls_number_parameters 345
_refine_ls_number_reflns 5042
_refine_ls_R_factor_gt 0.0521
_refine_ls_shift/su_max 0.0000
_refine_ls_structure_factor_coef Fsqd
_refine_ls_weighting_details 'w = 1/[0.0010Fo^2^ + 2.0000\s(Fo^2^) + 0.5000]/(4Fo^2^)'
_refine_ls_weighting_scheme calc
_refine_ls_wR_factor_ref 0.1230
_reflns_number_gt 5021
_reflns_number_total 6144
_reflns_threshold_expression F^2^>2.0\s(F^2^)
_cod_data_source_file om7012869-file001.cif
_cod_data_source_block '__complex6'
_cod_original_cell_volume 2859.2(13)
_cod_original_formula_sum 'C30 H44 P Pt Si '
_cod_database_code 4071133

loop_
_symmetry_equiv_pos_site_id
_symmetry_equiv_pos_as_xyz
1 +X,+Y,+Z
2 -X,1/2+Y,1/2-Z
3 -X,-Y,-Z
4 +X,1/2-Y,1/2+Z

loop_
_atom_site_label
_atom_site_type_symbol
_atom_site_fract_x
_atom_site_fract_y
_atom_site_fract_z
_atom_site_U_iso_or_equiv
_atom_site_adp_type
_atom_site_occupancy
_atom_site_symmetry_multiplicity
_atom_site_calc_flag
_atom_site_refinement_flags
Pt1 Pt 0.03195(3) 0.09231(2) 0.512490(10) 0.02410(8) Uani 1.00 1 d .
P1 P 0.06008(17) 0.25212(12) 0.49844(8) 0.0204(4) Uani 1.00 1 d .
Si1 Si 0.0388(2) 0.02093(14) 0.40804(10) 0.0288(5) Uani 1.00 1 d .
C1 C 0.2062(7) -0.0076(5) 0.3777(3) 0.031(2) Uani 1.00 1 d .
C2 C 0.3171(8) 0.0000(5) 0.4211(4) 0.042(2) Uani 1.00 1 d .
C3 C 0.4389(8) -0.0275(7) 0.4029(4) 0.051(2) Uani 1.00 1 d .
C4 C 0.4565(9) -0.0640(6) 0.3402(4) 0.044(2) Uani 1.00 1 d .
C5 C 0.3483(9) -0.0757(5) 0.2963(4) 0.043(2) Uani 1.00 1 d .
C6 C 0.2243(8) -0.0464(5) 0.3150(3) 0.037(2) Uani 1.00 1 d .
C7 C -0.0701(7) 0.0697(5) 0.3378(3) 0.030(2) Uani 1.00 1 d .
C8 C -0.0225(8) 0.1332(5) 0.2893(3) 0.036(2) Uani 1.00 1 d .
C9 C -0.1072(10) 0.1840(5) 0.2466(3) 0.045(2) Uani 1.00 1 d .
C11 C -0.2396(10) 0.1738(6) 0.2484(4) 0.050(2) Uani 1.00 1 d .
C12 C -0.2907(9) 0.1093(6) 0.2935(4) 0.046(2) Uani 1.00 1 d .
C13 C -0.2054(8) 0.0591(5) 0.3377(4) 0.037(2) Uani 1.00 1 d .
C14 C 0.1288(7) 0.2921(4) 0.4188(3) 0.0248(18) Uani 1.00 1 d .
C15 C 0.1039(8) 0.3967(5) 0.3962(3) 0.036(2) Uani 1.00 1 d .
C16 C 0.1507(9) 0.4113(5) 0.3260(4) 0.044(2) Uani 1.00 1 d .
C17 C 0.2947(9) 0.3850(6) 0.3222(4) 0.051(2) Uani 1.00 1 d .
C18 C 0.3209(8) 0.2833(6) 0.3454(3) 0.044(2) Uani 1.00 1 d .
C19 C 0.2743(7) 0.2688(6) 0.4165(3) 0.037(2) Uani 1.00 1 d .
C20 C 0.1513(6) 0.3053(4) 0.5715(3) 0.0241(17) Uani 1.00 1 d .
C21 C 0.1696(7) 0.4140(4) 0.5719(3) 0.0294(19) Uani 1.00 1 d .
C22 C 0.2206(8) 0.4468(5) 0.6417(3) 0.037(2) Uani 1.00 1 d .
C23 C 0.3489(9) 0.3969(5) 0.6624(4) 0.043(2) Uani 1.00 1 d .
C24 C 0.3358(8) 0.2880(5) 0.6586(3) 0.040(2) Uani 1.00 1 d .
C25 C 0.2800(7) 0.2544(5) 0.5906(3) 0.0267(19) Uani 1.00 1 d .
C26 C -0.1031(6) 0.3113(5) 0.4965(3) 0.0267(18) Uani 1.00 1 d .
C27 C -0.1687(7) 0.3039(6) 0.5636(3) 0.039(2) Uani 1.00 1 d .
C28 C -0.3036(8) 0.3500(7) 0.5597(4) 0.050(2) Uani 1.00 1 d .
C29 C -0.3917(8) 0.3045(7) 0.5056(4) 0.055(3) Uani 1.00 1 d .
C30 C -0.3298(8) 0.3099(7) 0.4389(4) 0.056(3) Uani 1.00 1 d .
C31 C -0.1952(7) 0.2656(6) 0.4418(4) 0.042(2) Uani 1.00 1 d .
H1 H 0.030(9) 0.102(5) 0.609(4) 0.05(2) Uiso 1.00 1 c .
H2 H 0.3073 0.0257 0.4643 0.050 Uiso 1.00 1 c R
H3 H 0.5120 -0.0219 0.4339 0.061 Uiso 1.00 1 c R
H4 H 0.5415 -0.0808 0.3272 0.053 Uiso 1.00 1 c R
H5 H 0.3581 -0.1035 0.2536 0.052 Uiso 1.00 1 c R
H6 H 0.1507 -0.0532 0.2844 0.044 Uiso 1.00 1 c R
H7 H 0.0695 0.1412 0.2868 0.043 Uiso 1.00 1 c R
H8 H -0.0726 0.2268 0.2152 0.053 Uiso 1.00 1 c R
H9 H -0.2964 0.2099 0.2190 0.059 Uiso 1.00 1 c R
H10 H -0.3827 0.1002 0.2943 0.054 Uiso 1.00 1 c R
H11 H -0.2403 0.0163 0.3690 0.045 Uiso 1.00 1 c R
H12 H 0.0862 0.2539 0.3850 0.030 Uiso 1.00 1 c R
H13 H 0.0128 0.4102 0.3961 0.043 Uiso 1.00 1 c R
H14 H 0.1502 0.4388 0.4263 0.043 Uiso 1.00 1 c R
H15 H 0.1001 0.3719 0.2959 0.053 Uiso 1.00 1 c R
H16 H 0.1394 0.4766 0.3135 0.053 Uiso 1.00 1 c R
H17 H 0.3189 0.3908 0.2774 0.062 Uiso 1.00 1 c R
H18 H 0.3461 0.4275 0.3498 0.062 Uiso 1.00 1 c R
H19 H 0.2752 0.2404 0.3156 0.053 Uiso 1.00 1 c R
H20 H 0.4122 0.2706 0.3455 0.053 Uiso 1.00 1 c R
H21 H 0.3231 0.3091 0.4468 0.044 Uiso 1.00 1 c R
H22 H 0.2879 0.2037 0.4290 0.044 Uiso 1.00 1 c R
H23 H 0.0979 0.2931 0.6078 0.029 Uiso 1.00 1 c R
H24 H 0.0878 0.4441 0.5610 0.035 Uiso 1.00 1 c R
H25 H 0.2306 0.4310 0.5399 0.035 Uiso 1.00 1 c R
H26 H 0.1573 0.4326 0.6732 0.044 Uiso 1.00 1 c R
H27 H 0.2352 0.5140 0.6406 0.044 Uiso 1.00 1 c R
H28 H 0.3745 0.4148 0.7068 0.051 Uiso 1.00 1 c R
H29 H 0.4145 0.4163 0.6334 0.051 Uiso 1.00 1 c R
H30 H 0.2779 0.2680 0.6914 0.047 Uiso 1.00 1 c R
H31 H 0.4194 0.2595 0.6676 0.047 Uiso 1.00 1 c R
H32 H 0.2652 0.1872 0.5919 0.032 Uiso 1.00 1 c R
H33 H 0.3417 0.2683 0.5582 0.032 Uiso 1.00 1 c R
H34 H -0.0919 0.3771 0.4861 0.032 Uiso 1.00 1 c R
H35 H -0.1768 0.2383 0.5755 0.047 Uiso 1.00 1 c R
H36 H -0.1156 0.3361 0.5968 0.047 Uiso 1.00 1 c R
H37 H -0.3423 0.3422 0.6013 0.061 Uiso 1.00 1 c R
H38 H -0.2946 0.4163 0.5504 0.061 Uiso 1.00 1 c R
H39 H -0.4729 0.3378 0.5028 0.066 Uiso 1.00 1 c R
H40 H -0.4065 0.2393 0.5165 0.066 Uiso 1.00 1 c R
H41 H -0.3235 0.3751 0.4258 0.066 Uiso 1.00 1 c R
H42 H -0.3837 0.2762 0.4067 0.066 Uiso 1.00 1 c R
H43 H -0.2033 0.1991 0.4508 0.050 Uiso 1.00 1 c R
H44 H -0.1577 0.2740 0.3999 0.050 Uiso 1.00 1 c R

loop_
_atom_site_aniso_label
_atom_site_aniso_U_11
_atom_site_aniso_U_22
_atom_site_aniso_U_33
_atom_site_aniso_U_12
_atom_site_aniso_U_13
_atom_site_aniso_U_23
Pt1 0.02619(17) 0.02179(18) 0.02383(16) -0.00275(11) -0.00307(10) -0.00115(11)
P1 0.0172(8) 0.0221(9) 0.0217(8) -0.0011(6) 0.0003(6) 0.0022(6)
Si1 0.0286(11) 0.0297(11) 0.0278(9) -0.0035(8) -0.0019(8) 0.0007(8)
C1 0.034(4) 0.033(4) 0.026(3) -0.002(3) 0.004(2) 0.005(3)
C2 0.033(4) 0.056(5) 0.037(4) 0.005(3) 0.001(3) -0.004(3)
C3 0.033(5) 0.060(6) 0.058(5) 0.010(4) -0.002(4) -0.004(4)
C4 0.039(5) 0.041(4) 0.053(5) 0.009(3) 0.015(4) 0.004(4)
C5 0.057(6) 0.040(5) 0.034(4) 0.006(3) 0.013(3) 0.000(3)
C6 0.047(5) 0.027(4) 0.036(4) -0.002(3) 0.003(3) 0.003(3)
C7 0.039(4) 0.025(3) 0.026(3) -0.002(2) -0.004(3) -0.002(2)
C8 0.053(5) 0.034(4) 0.020(3) -0.001(3) 0.000(3) -0.005(3)
C9 0.070(6) 0.037(4) 0.026(3) -0.003(4) -0.006(3) 0.004(3)
C11 0.072(7) 0.037(5) 0.038(4) 0.008(4) -0.023(4) -0.001(3)
C12 0.037(4) 0.049(5) 0.050(5) 0.005(3) -0.015(3) -0.008(4)
C13 0.038(4) 0.038(4) 0.036(4) -0.004(3) -0.006(3) -0.005(3)
C14 0.032(3) 0.028(3) 0.015(2) -0.002(2) 0.001(2) -0.001(2)
C15 0.045(5) 0.030(4) 0.033(4) -0.003(3) 0.008(3) 0.004(3)
C16 0.061(6) 0.040(5) 0.033(4) -0.004(4) 0.007(3) 0.014(3)
C17 0.058(6) 0.059(6) 0.036(4) -0.015(4) 0.016(4) 0.006(4)
C18 0.026(4) 0.072(6) 0.034(4) -0.003(4) 0.009(3) 0.002(4)
C19 0.021(3) 0.061(5) 0.028(3) -0.002(3) 0.002(2) 0.004(3)
C20 0.024(3) 0.028(3) 0.021(3) -0.002(2) 0.001(2) -0.006(2)
C21 0.030(4) 0.029(4) 0.029(3) -0.001(2) -0.002(2) -0.007(3)
C22 0.044(5) 0.031(4) 0.036(4) 0.003(3) -0.006(3) -0.014(3)
C23 0.050(5) 0.034(4) 0.043(4) -0.000(3) -0.017(3) -0.016(3)
C24 0.035(4) 0.045(5) 0.037(4) 0.013(3) -0.012(3) -0.005(3)
C25 0.029(4) 0.026(3) 0.025(3) -0.002(2) 0.000(2) -0.003(2)
C26 0.019(3) 0.027(3) 0.033(3) -0.008(2) 0.002(2) 0.002(3)
C27 0.019(3) 0.058(5) 0.041(4) 0.005(3) 0.003(3) 0.003(3)
C28 0.026(4) 0.081(7) 0.045(5) 0.011(4) 0.013(3) 0.009(4)
C29 0.022(4) 0.076(7) 0.068(6) -0.004(4) 0.001(4) 0.007(5)
C30 0.030(5) 0.081(7) 0.055(5) -0.001(4) -0.006(4) -0.010(5)
C31 0.016(3) 0.061(5) 0.048(4) -0.010(3) -0.007(3) 0.001(4)

loop_
_atom_type_symbol
_atom_type_description
_atom_type_scat_dispersion_real
_atom_type_scat_dispersion_imag
_atom_type_scat_source
C C 0.003 0.002
;
International Tables for Crystallography
(1992, Vol. C, Tables 4.2.6.8 and 6.1.1.4)
;
H H 0.000 0.000
;
International Tables for Crystallography
(1992, Vol. C, Table 6.1.1.4)
;
P P 0.102 0.094
;
International Tables for Crystallography
(1992, Vol. C, Tables 4.2.6.8 and 6.1.1.4)
;
Pt Pt -1.703 8.390
;
International Tables for Crystallography
(1992, Vol. C, Tables 4.2.6.8 and 6.1.1.4)
;
Si Si 0.082 0.070
;
International Tables for Crystallography
(1992, Vol. C, Tables 4.2.6.8 and 6.1.1.4)
;

loop_
_geom_angle_atom_site_label_1
_geom_angle_atom_site_label_2
_geom_angle_atom_site_label_3
_geom_angle
_geom_angle_site_symmetry_1
_geom_angle_site_symmetry_3
Pt1 Pt1 P1 161.22(4) 3_556 .
Pt1 Pt1 Si1 56.10(5) 3_556 .
Pt1 Pt1 Si1 54.03(4) 3_556 3_556
P1 Pt1 Si1 107.39(6) . .
P1 Pt1 Si1 141.23(6) . 3_556
Si1 Pt1 Si1 110.13(7) . 3_556
Pt1 P1 C14 117.2(2) . .
Pt1 P1 C20 110.9(2) . .
Pt1 P1 C26 108.6(2) . .
C14 P1 C20 111.2(3) . .
C14 P1 C26 103.2(3) . .
C20 P1 C26 104.6(3) . .
Pt1 Si1 Pt1 69.87(5) . 3_556
Pt1 Si1 C1 116.9(2) . .
Pt1 Si1 C7 118.5(2) . .
Pt1 Si1 C1 112.9(2) 3_556 .
Pt1 Si1 C7 123.7(2) 3_556 .
C1 Si1 C7 110.1(3) . .
Si1 C1 C2 120.1(5) . .
Si1 C1 C6 122.7(5) . .
C2 C1 C6 116.8(7) . .
C1 C2 C3 122.0(8) . .
C2 C3 C4 120.8(8) . .
C3 C4 C5 119.1(8) . .
C4 C5 C6 119.7(8) . .
C1 C6 C5 121.5(7) . .
Si1 C7 C8 122.0(6) . .
Si1 C7 C13 120.8(5) . .
C8 C7 C13 116.2(7) . .
C7 C8 C9 121.3(8) . .
C8 C9 C11 121.3(8) . .
C9 C11 C12 119.4(8) . .
C11 C12 C13 119.5(8) . .
C7 C13 C12 122.3(7) . .
P1 C14 C15 118.1(5) . .
P1 C14 C19 112.0(4) . .
C15 C14 C19 109.8(6) . .
C14 C15 C16 110.0(6) . .
C15 C16 C17 111.4(7) . .
C16 C17 C18 111.5(7) . .
C17 C18 C19 110.4(7) . .
C14 C19 C18 110.5(5) . .
P1 C20 C21 117.3(4) . .
P1 C20 C25 113.8(4) . .
C21 C20 C25 110.9(5) . .
C20 C21 C22 109.7(5) . .
C21 C22 C23 110.9(6) . .
C22 C23 C24 111.7(7) . .
C23 C24 C25 112.2(6) . .
C20 C25 C24 110.9(5) . .
P1 C26 C27 112.6(4) . .
P1 C26 C31 110.1(5) . .
C27 C26 C31 108.5(5) . .
C26 C27 C28 111.3(6) . .
C27 C28 C29 111.2(7) . .
C28 C29 C30 110.7(7) . .
C29 C30 C31 111.7(7) . .
C26 C31 C30 112.2(7) . .
Pt1 Pt1 H1 104(2) 3_556 .
P1 Pt1 H1 94(2) . .
Si1 Pt1 H1 159(2) . .
Si1 Pt1 H1 50(2) 3_556 .
Pt1 Si1 H1 122(2) . 3_556
Pt1 Si1 H1 52(2) 3_556 3_556
C1 Si1 H1 95(2) . 3_556
C7 Si1 H1 90(2) . 3_556
C1 C2 H2 118.5 . .
C3 C2 H2 119.4 . .
C2 C3 H3 119.7 . .
C4 C3 H3 119.5 . .
C3 C4 H4 120.5 . .
C5 C4 H4 120.4 . .
C4 C5 H5 120.1 . .
C6 C5 H5 120.2 . .
C1 C6 H6 119.0 . .
C5 C6 H6 119.5 . .
C7 C8 H7 119.0 . .
C9 C8 H7 119.7 . .
C8 C9 H8 119.4 . .
C11 C9 H8 119.3 . .
C9 C11 H9 120.1 . .
C12 C11 H9 120.5 . .
C11 C12 H10 120.0 . .
C13 C12 H10 120.5 . .
C7 C13 H11 118.2 . .
C12 C13 H11 119.4 . .
P1 C14 H12 105.3 . .
C15 C14 H12 105.0 . .
C19 C14 H12 105.6 . .
C14 C15 H13 109.5 . .
C14 C15 H14 109.2 . .
C16 C15 H13 109.1 . .
C16 C15 H14 109.5 . .
H13 C15 H14 109.5 . .
C15 C16 H15 108.8 . .
C15 C16 H16 109.4 . .
C17 C16 H15 108.8 . .
C17 C16 H16 108.8 . .
H15 C16 H16 109.5 . .
C16 C17 H17 109.1 . .
C16 C17 H18 109.0 . .
C18 C17 H17 108.8 . .
C18 C17 H18 108.9 . .
H17 C17 H18 109.5 . .
C17 C18 H19 108.9 . .
C17 C18 H20 109.4 . .
C19 C18 H19 109.5 . .
C19 C18 H20 109.0 . .
H19 C18 H20 109.5 . .
C14 C19 H21 109.5 . .
C14 C19 H22 109.0 . .
C18 C19 H21 109.7 . .
C18 C19 H22 108.7 . .
H21 C19 H22 109.5 . .
P1 C20 H23 104.6 . .
C21 C20 H23 104.4 . .
C25 C20 H23 104.3 . .
C20 C21 H24 109.4 . .
C20 C21 H25 109.2 . .
C22 C21 H24 109.2 . .
C22 C21 H25 109.8 . .
H24 C21 H25 109.5 . .
C21 C22 H26 109.6 . .
C21 C22 H27 108.7 . .
C23 C22 H26 109.2 . .
C23 C22 H27 108.9 . .
H26 C22 H27 109.5 . .
C22 C23 H28 109.0 . .
C22 C23 H29 109.1 . .
C24 C23 H28 109.1 . .
C24 C23 H29 108.4 . .
H28 C23 H29 109.5 . .
C23 C24 H30 108.3 . .
C23 C24 H31 109.3 . .
C25 C24 H30 108.3 . .
C25 C24 H31 109.2 . .
H30 C24 H31 109.5 . .
C20 C25 H32 109.3 . .
C20 C25 H33 109.0 . .
C24 C25 H32 109.4 . .
C24 C25 H33 108.7 . .
H32 C25 H33 109.5 . .
P1 C26 H34 108.4 . .
C27 C26 H34 108.7 . .
C31 C26 H34 108.6 . .
C26 C27 H35 109.4 . .
C26 C27 H36 108.8 . .
C28 C27 H35 109.2 . .
C28 C27 H36 108.5 . .
H35 C27 H36 109.5 . .
C27 C28 H37 109.0 . .
C27 C28 H38 109.1 . .
C29 C28 H37 108.9 . .
C29 C28 H38 109.1 . .
H37 C28 H38 109.4 . .
C28 C29 H39 108.7 . .
C28 C29 H40 109.4 . .
C30 C29 H39 109.2 . .
C30 C29 H40 109.3 . .
H39 C29 H40 109.5 . .
C29 C30 H41 109.3 . .
C29 C30 H42 108.8 . .
C31 C30 H41 109.1 . .
C31 C30 H42 108.5 . .
H41 C30 H42 109.5 . .
C26 C31 H43 108.9 . .
C26 C31 H44 108.6 . .
C30 C31 H43 108.7 . .
C30 C31 H44 109.0 . .
H43 C31 H44 109.5 . .
Pt1 H1 Si1 77(3) . 3_556

loop_
_geom_bond_atom_site_label_1
_geom_bond_atom_site_label_2
_geom_bond_distance
_geom_bond_site_symmetry_2
Pt1 Pt1 2.6985(3) 3_556
Pt1 P1 2.2684(18) .
Pt1 Si1 2.326(2) .
Pt1 Si1 2.385(2) 3_556
P1 C14 1.866(6) .
P1 C20 1.850(6) .
P1 C26 1.859(7) .
Si1 C1 1.889(8) .
Si1 C7 1.876(7) .
C1 C2 1.396(11) .
C1 C6 1.392(10) .
C2 C3 1.371(12) .
C3 C4 1.378(13) .
C4 C5 1.387(12) .
C5 C6 1.402(13) .
C7 C8 1.422(10) .
C7 C13 1.391(11) .
C8 C9 1.381(11) .
C9 C11 1.363(14) .
C11 C12 1.398(12) .
C12 C13 1.396(11) .
C14 C15 1.546(9) .
C14 C19 1.524(10) .
C15 C16 1.526(11) .
C16 C17 1.522(14) .
C17 C18 1.513(13) .
C18 C19 1.543(10) .
C20 C21 1.528(9) .
C20 C25 1.525(9) .
C21 C22 1.538(10) .
C22 C23 1.523(12) .
C23 C24 1.528(10) .
C24 C25 1.525(10) .
C26 C27 1.540(10) .
C26 C31 1.545(10) .
C27 C28 1.519(11) .
C28 C29 1.513(13) .
C29 C30 1.513(13) .
C30 C31 1.507(12) .
Pt1 H1 1.94(8) .
Si1 H1 1.88(7) 3_556
C2 H2 0.950 .
C3 H3 0.950 .
C4 H4 0.950 .
C5 H5 0.950 .
C6 H6 0.950 .
C8 H7 0.950 .
C9 H8 0.950 .
C11 H9 0.950 .
C12 H10 0.950 .
C13 H11 0.950 .
C14 H12 0.950 .
C15 H13 0.950 .
C15 H14 0.950 .
C16 H15 0.950 .
C16 H16 0.950 .
C17 H17 0.950 .
C17 H18 0.950 .
C18 H19 0.950 .
C18 H20 0.950 .
C19 H21 0.950 .
C19 H22 0.950 .
C20 H23 0.950 .
C21 H24 0.950 .
C21 H25 0.950 .
C22 H26 0.950 .
C22 H27 0.950 .
C23 H28 0.950 .
C23 H29 0.950 .
C24 H30 0.950 .
C24 H31 0.950 .
C25 H32 0.950 .
C25 H33 0.950 .
C26 H34 0.950 .
C27 H35 0.950 .
C27 H36 0.950 .
C28 H37 0.950 .
C28 H38 0.950 .
C29 H39 0.950 .
C29 H40 0.950 .
C30 H41 0.950 .
C30 H42 0.950 .
C31 H43 0.950 .
C31 H44 0.950 .
